data_4063578
loop_
_publ_author_name
'Yuan, Yuanyuan'
'Wang, Xiufang'
'Li, Yuxue'
'Fan, Liyan'
'Xu, Xin'
'Chen, Yaofeng'
'Li, Guangyu'
'Xia, Wei'

_publ_section_title
;
 Rapid Entry to Functionalized Boratabenzene Complexes through
 Metal-Induced Hydroboration at the Anionic 1-H-Boratabenzene Ligand
;
_journal_issue 16
_journal_name_full Organometallics
_journal_page_first 4330
_journal_paper_doi 10.1021/om200396k
_journal_volume 30
_journal_year 2011
_chemical_formula_sum 'C44.5 H40 B P2 Rh'
_chemical_formula_weight 750.43
_chemical_name_systematic
; 
 ? 
;
_space_group_IT_number 2
_symmetry_cell_setting triclinic
_symmetry_space_group_name_Hall '-P 1'
_symmetry_space_group_name_H-M 'P -1'
_atom_sites_solution_hydrogens geom
_atom_sites_solution_primary direct
_atom_sites_solution_secondary difmap
_audit_creation_method SHELXL-97
_cell_angle_alpha 85.7530(10)
_cell_angle_beta 75.2660(10)
_cell_angle_gamma 88.7490(10)
_cell_formula_units_Z 4
_cell_length_a 10.7375(8)
_cell_length_b 18.2282(14)
_cell_length_c 19.4109(15)
_cell_measurement_reflns_used 6222
_cell_measurement_temperature 293(2)
_cell_measurement_theta_max 25.49
_cell_measurement_theta_min 2.24
_cell_volume 3664.2(5)
_computing_cell_refinement 'Bruker SMART'
_computing_data_collection 'Bruker SMART'
_computing_data_reduction 'Bruker SHELXTL'
_computing_molecular_graphics 'Bruker SHELXTL'
_computing_publication_material 'Bruker SHELXTL'
_computing_structure_refinement 'SHELXL-97 (Sheldrick, 1997)'
_computing_structure_solution 'SHELXS-97 (Sheldrick, 1990)'
_diffrn_ambient_temperature 293(2)
_diffrn_measured_fraction_theta_full 0.981
_diffrn_measured_fraction_theta_max 0.981
_diffrn_measurement_device_type 'CCD area detector'
_diffrn_measurement_method 'phi and omega scans'
_diffrn_radiation_monochromator graphite
_diffrn_radiation_source 'fine-focus sealed tube'
_diffrn_radiation_type MoK\a
_diffrn_radiation_wavelength 0.71073
_diffrn_reflns_av_R_equivalents 0.0253
_diffrn_reflns_av_sigmaI/netI 0.0619
_diffrn_reflns_limit_h_max 11
_diffrn_reflns_limit_h_min -13
_diffrn_reflns_limit_k_max 22
_diffrn_reflns_limit_k_min -22
_diffrn_reflns_limit_l_max 18
_diffrn_reflns_limit_l_min -23
_diffrn_reflns_number 20236
_diffrn_reflns_theta_full 26.00
_diffrn_reflns_theta_max 26.00
_diffrn_reflns_theta_min 1.12
_exptl_absorpt_coefficient_mu 0.584
_exptl_absorpt_correction_T_max 1.0000
_exptl_absorpt_correction_T_min 0.7885
_exptl_absorpt_correction_type empirical
_exptl_absorpt_process_details sadabs
_exptl_crystal_colour red
_exptl_crystal_density_diffrn 1.360
_exptl_crystal_density_method 'not measured'
_exptl_crystal_description prismatic
_exptl_crystal_F_000 1548
_exptl_crystal_size_max 0.417
_exptl_crystal_size_mid 0.350
_exptl_crystal_size_min 0.202
_refine_diff_density_max 1.412
_refine_diff_density_min -0.557
_refine_diff_density_rms 0.085
_refine_ls_extinction_method none
_refine_ls_goodness_of_fit_ref 1.000
_refine_ls_hydrogen_treatment constr
_refine_ls_matrix_type full
_refine_ls_number_parameters 827
_refine_ls_number_reflns 14141
_refine_ls_number_restraints 11
_refine_ls_restrained_S_all 1.011
_refine_ls_R_factor_all 0.0667
_refine_ls_R_factor_gt 0.0482
_refine_ls_shift/su_max 0.001
_refine_ls_shift/su_mean 0.000
_refine_ls_structure_factor_coef Fsqd
_refine_ls_weighting_details 'calc w=1/[\s^2^(Fo^2^)+(0.0668P)^2^+0.0000P] where P=(Fo^2^+2Fc^2^)/3'
_refine_ls_weighting_scheme calc
_refine_ls_wR_factor_gt 0.1237
_refine_ls_wR_factor_ref 0.1345
_reflns_number_gt 10275
_reflns_number_total 14141
_reflns_threshold_expression >2sigma(I)
_cod_data_source_file om200396k_si_002.cif
_cod_data_source_block cd29533
_cod_depositor_comments
;
The following automatic conversions were performed:

'_symmetry_cell_setting' value 'Triclinic' changed to 'triclinic'
according to the built-in table from CIF Core dictionary named
'cif_core.dic' version 2.4.1 from 2010-06-29.

Automatic conversion script
Id: cif_fix_values 1715 2011-07-08 13:25:40Z adriana 
;
_cod_original_sg_symbol_H-M P-1
_cod_original_formula_sum 'C44.50 H40 B P2 Rh'
_cod_database_code 4063578

loop_
_symmetry_equiv_pos_as_xyz
'x, y, z'
'-x, -y, -z'

loop_
_atom_site_label
_atom_site_type_symbol
_atom_site_fract_x
_atom_site_fract_y
_atom_site_fract_z
_atom_site_U_iso_or_equiv
_atom_site_adp_type
_atom_site_occupancy
_atom_site_symmetry_multiplicity
_atom_site_calc_flag
_atom_site_refinement_flags
Rh1 Rh 0.91854(3) 0.722674(17) 0.411045(17) 0.03722(10) Uani 1 1 d .
Rh2 Rh 0.17694(3) 0.726952(18) 0.913075(18) 0.04005(11) Uani 1 1 d .
P1 P 0.77020(10) 0.63466(6) 0.43088(6) 0.0349(2) Uani 1 1 d .
P2 P 0.79360(10) 0.80718(6) 0.47589(6) 0.0384(3) Uani 1 1 d .
P3 P 0.31520(11) 0.63905(6) 0.93226(6) 0.0386(3) Uani 1 1 d .
P4 P 0.22949(11) 0.80887(6) 0.98164(6) 0.0394(3) Uani 1 1 d .
B1 B 1.0849(5) 0.8044(4) 0.3745(4) 0.0656(18) Uani 1 1 d U
H1A H 1.0670 0.8657 0.3840 0.079 Uiso 1 1 d R
B2 B 0.0480(7) 0.8109(4) 0.8647(5) 0.080(2) Uani 1 1 d U
H2A H 0.0532 0.8726 0.8723 0.097 Uiso 1 1 d R
C1 C 1.0707(5) 0.7776(3) 0.3113(3) 0.0672(15) Uani 1 1 d .
H1 H 1.0395 0.8113 0.2776 0.081 Uiso 1 1 calc R
C2 C 1.0688(4) 0.7016(3) 0.3033(3) 0.0593(13) Uani 1 1 d .
H2 H 1.0408 0.6832 0.2635 0.071 Uiso 1 1 calc R
C3 C 1.0909(5) 0.6514(3) 0.3602(4) 0.0761(17) Uani 1 1 d .
H3 H 1.0791 0.5984 0.3585 0.091 Uiso 1 1 calc R
C4 C 1.1191(5) 0.6789(4) 0.4228(3) 0.085(2) Uani 1 1 d .
H4 H 1.1249 0.6450 0.4635 0.102 Uiso 1 1 calc R
C5 C 1.1139(5) 0.7550(5) 0.4294(4) 0.089(2) Uani 1 1 d U
H5 H 1.1162 0.7739 0.4751 0.107 Uiso 1 1 calc R
C6 C 0.7014(4) 0.6094(2) 0.5263(2) 0.0385(9) Uani 1 1 d .
C7 C 0.5728(4) 0.6086(2) 0.5614(2) 0.0468(11) Uani 1 1 d .
H7 H 0.5121 0.6199 0.5356 0.056 Uiso 1 1 calc R
C8 C 0.5319(5) 0.5915(3) 0.6339(3) 0.0578(13) Uani 1 1 d .
H8 H 0.4444 0.5909 0.6565 0.069 Uiso 1 1 calc R
C9 C 0.6211(5) 0.5752(3) 0.6729(3) 0.0626(14) Uani 1 1 d .
H9 H 0.5942 0.5644 0.7220 0.075 Uiso 1 1 calc R
C10 C 0.7494(5) 0.5751(3) 0.6389(3) 0.0608(13) Uani 1 1 d .
H10 H 0.8098 0.5631 0.6648 0.073 Uiso 1 1 calc R
C11 C 0.7897(5) 0.5928(2) 0.5660(2) 0.0523(12) Uani 1 1 d .
H11 H 0.8772 0.5935 0.5436 0.063 Uiso 1 1 calc R
C12 C 0.6364(4) 0.6498(2) 0.3899(2) 0.0382(9) Uani 1 1 d .
C13 C 0.5341(4) 0.5994(2) 0.4002(2) 0.0468(11) Uani 1 1 d .
H13 H 0.5316 0.5569 0.4301 0.056 Uiso 1 1 calc R
C14 C 0.4375(4) 0.6138(3) 0.3656(3) 0.0575(13) Uani 1 1 d .
H14 H 0.3694 0.5810 0.3734 0.069 Uiso 1 1 calc R
C15 C 0.4395(5) 0.6752(3) 0.3200(3) 0.0637(14) Uani 1 1 d .
H15 H 0.3727 0.6846 0.2981 0.076 Uiso 1 1 calc R
C16 C 0.5416(5) 0.7226(3) 0.3073(3) 0.0611(13) Uani 1 1 d .
H16 H 0.5451 0.7635 0.2753 0.073 Uiso 1 1 calc R
C17 C 0.6390(4) 0.7106(2) 0.3413(2) 0.0486(11) Uani 1 1 d .
H17 H 0.7074 0.7434 0.3317 0.058 Uiso 1 1 calc R
C18 C 0.8198(4) 0.5431(2) 0.3971(2) 0.0415(10) Uani 1 1 d .
C19 C 0.8750(5) 0.5390(3) 0.3251(3) 0.0627(14) Uani 1 1 d .
H19 H 0.8896 0.5823 0.2957 0.075 Uiso 1 1 calc R
C20 C 0.9087(5) 0.4738(3) 0.2959(3) 0.0698(15) Uani 1 1 d .
H20 H 0.9460 0.4730 0.2471 0.084 Uiso 1 1 calc R
C21 C 0.8885(6) 0.4105(3) 0.3370(3) 0.0797(19) Uani 1 1 d .
H21 H 0.9143 0.3658 0.3174 0.096 Uiso 1 1 calc R
C22 C 0.8289(8) 0.4128(3) 0.4087(4) 0.105(3) Uani 1 1 d .
H22 H 0.8106 0.3691 0.4371 0.126 Uiso 1 1 calc R
C23 C 0.7961(6) 0.4789(3) 0.4389(3) 0.0737(17) Uani 1 1 d .
H23 H 0.7580 0.4796 0.4875 0.088 Uiso 1 1 calc R
C24 C 0.8736(4) 0.8348(2) 0.5430(2) 0.0425(10) Uani 1 1 d .
C25 C 0.9178(5) 0.9054(3) 0.5451(3) 0.0585(13) Uani 1 1 d .
H25 H 0.9025 0.9429 0.5130 0.070 Uiso 1 1 calc R
C26 C 0.9851(6) 0.9201(3) 0.5952(3) 0.0784(18) Uani 1 1 d .
H26 H 1.0163 0.9673 0.5953 0.094 Uiso 1 1 calc R
C27 C 1.0062(5) 0.8668(3) 0.6438(3) 0.0728(16) Uani 1 1 d .
H27 H 1.0492 0.8778 0.6777 0.087 Uiso 1 1 calc R
C28 C 0.9634(5) 0.7968(3) 0.6424(3) 0.0617(13) Uani 1 1 d .
H28 H 0.9773 0.7600 0.6755 0.074 Uiso 1 1 calc R
C29 C 0.8990(5) 0.7809(2) 0.5916(3) 0.0549(12) Uani 1 1 d .
H29 H 0.8724 0.7330 0.5903 0.066 Uiso 1 1 calc R
C30 C 0.7656(4) 0.8955(2) 0.4282(2) 0.0430(10) Uani 1 1 d .
C31 C 0.6917(4) 0.9503(2) 0.4646(3) 0.0536(12) Uani 1 1 d .
H31 H 0.6571 0.9435 0.5137 0.064 Uiso 1 1 calc R
C32 C 0.6694(5) 1.0154(3) 0.4281(3) 0.0658(15) Uani 1 1 d .
H32 H 0.6213 1.0526 0.4530 0.079 Uiso 1 1 calc R
C33 C 0.7170(5) 1.0256(3) 0.3563(3) 0.0687(15) Uani 1 1 d .
H33 H 0.7004 1.0692 0.3321 0.082 Uiso 1 1 calc R
C34 C 0.7895(5) 0.9715(3) 0.3196(3) 0.0666(14) Uani 1 1 d .
H34 H 0.8230 0.9785 0.2705 0.080 Uiso 1 1 calc R
C35 C 0.8130(5) 0.9062(2) 0.3557(3) 0.0537(12) Uani 1 1 d .
H35 H 0.8615 0.8694 0.3304 0.064 Uiso 1 1 calc R
C36 C 0.6264(4) 0.7922(2) 0.5293(2) 0.0420(10) Uani 1 1 d .
C37 C 0.5289(4) 0.7933(2) 0.4935(3) 0.0525(12) Uani 1 1 d .
H37 H 0.5501 0.8009 0.4440 0.063 Uiso 1 1 calc R
C38 C 0.4019(5) 0.7835(3) 0.5302(3) 0.0644(15) Uani 1 1 d .
H38 H 0.3385 0.7833 0.5053 0.077 Uiso 1 1 calc R
C39 C 0.3685(5) 0.7741(3) 0.6036(4) 0.0702(16) Uani 1 1 d .
H39 H 0.2826 0.7682 0.6283 0.084 Uiso 1 1 calc R
C40 C 0.4606(5) 0.7734(3) 0.6395(3) 0.0669(15) Uani 1 1 d .
H40 H 0.4379 0.7673 0.6891 0.080 Uiso 1 1 calc R
C41 C 0.5901(5) 0.7819(2) 0.6028(3) 0.0558(12) Uani 1 1 d .
H41 H 0.6528 0.7805 0.6283 0.067 Uiso 1 1 calc R
C42 C -0.0305(6) 0.7646(5) 0.9203(4) 0.101(3) Uani 1 1 d U
H42 H -0.0808 0.7859 0.9637 0.121 Uiso 1 1 calc R
C43 C -0.0260(6) 0.6862(5) 0.9164(4) 0.101(2) Uani 1 1 d .
H43 H -0.0737 0.6535 0.9563 0.122 Uiso 1 1 calc R
C44 C 0.0653(6) 0.6582(3) 0.8585(4) 0.0768(18) Uani 1 1 d .
H44 H 0.0808 0.6050 0.8586 0.092 Uiso 1 1 calc R
C45 C 0.1415(6) 0.7046(4) 0.8034(3) 0.0821(19) Uani 1 1 d .
H45 H 0.2109 0.6832 0.7672 0.098 Uiso 1 1 calc R
C46 C 0.1331(6) 0.7805(4) 0.8057(3) 0.0854(19) Uani 1 1 d .
H46 H 0.1977 0.8119 0.7724 0.102 Uiso 1 1 calc R
C47 C 0.4860(4) 0.6529(2) 0.8880(2) 0.0414(10) Uani 1 1 d .
C48 C 0.5216(4) 0.7126(2) 0.8400(2) 0.0502(11) Uani 1 1 d .
H48 H 0.4588 0.7458 0.8321 0.060 Uiso 1 1 calc R
C49 C 0.6485(5) 0.7245(3) 0.8033(3) 0.0676(14) Uani 1 1 d .
H49 H 0.6706 0.7655 0.7712 0.081 Uiso 1 1 calc R
C50 C 0.7431(5) 0.6752(3) 0.8144(3) 0.0703(15) Uani 1 1 d .
H50 H 0.8292 0.6832 0.7909 0.084 Uiso 1 1 calc R
C51 C 0.7071(5) 0.6149(3) 0.8604(3) 0.0675(15) Uani 1 1 d .
H51 H 0.7696 0.5810 0.8674 0.081 Uiso 1 1 calc R
C52 C 0.5815(4) 0.6028(2) 0.8967(3) 0.0528(12) Uani 1 1 d .
H52 H 0.5597 0.5608 0.9275 0.063 Uiso 1 1 calc R
C53 C 0.3019(5) 0.6125(2) 1.0273(2) 0.0476(11) Uani 1 1 d .
C54 C 0.4028(5) 0.6064(2) 1.0594(3) 0.0584(13) Uani 1 1 d .
H54 H 0.4870 0.6147 1.0326 0.070 Uiso 1 1 calc R
C55 C 0.3770(7) 0.5878(3) 1.1325(3) 0.0789(19) Uani 1 1 d .
H55 H 0.4448 0.5843 1.1543 0.095 Uiso 1 1 calc R
C56 C 0.2566(8) 0.5748(3) 1.1723(3) 0.089(2) Uani 1 1 d .
H56 H 0.2417 0.5622 1.2210 0.106 Uiso 1 1 calc R
C57 C 0.1554(7) 0.5801(3) 1.1406(3) 0.085(2) Uani 1 1 d .
H57 H 0.0721 0.5705 1.1682 0.102 Uiso 1 1 calc R
C58 C 0.1756(5) 0.5991(3) 1.0690(3) 0.0626(14) Uani 1 1 d .
H58 H 0.1065 0.6032 1.0482 0.075 Uiso 1 1 calc R
C59 C 0.2973(4) 0.5492(2) 0.8974(2) 0.0427(10) Uani 1 1 d .
C60 C 0.2495(6) 0.4877(3) 0.9387(3) 0.0777(17) Uani 1 1 d .
H60 H 0.2250 0.4892 0.9881 0.093 Uiso 1 1 calc R
C61 C 0.2365(7) 0.4218(3) 0.9081(4) 0.105(3) Uani 1 1 d .
H61 H 0.2009 0.3807 0.9370 0.126 Uiso 1 1 calc R
C62 C 0.2764(6) 0.4184(3) 0.8358(3) 0.0776(17) Uani 1 1 d .
H62 H 0.2697 0.3746 0.8153 0.093 Uiso 1 1 calc R
C63 C 0.3257(5) 0.4792(3) 0.7940(3) 0.0630(14) Uani 1 1 d .
H63 H 0.3532 0.4770 0.7448 0.076 Uiso 1 1 calc R
C64 C 0.3354(4) 0.5444(2) 0.8244(2) 0.0516(12) Uani 1 1 d .
H64 H 0.3682 0.5859 0.7951 0.062 Uiso 1 1 calc R
C65 C 0.2951(4) 0.8980(2) 0.9382(2) 0.0443(10) Uani 1 1 d .
C66 C 0.3227(4) 0.9112(3) 0.8661(3) 0.0558(12) Uani 1 1 d .
H66 H 0.3011 0.8763 0.8385 0.067 Uiso 1 1 calc R
C67 C 0.3824(5) 0.9756(3) 0.8327(3) 0.0739(16) Uani 1 1 d .
H67 H 0.4023 0.9836 0.7832 0.089 Uiso 1 1 calc R
C68 C 0.4118(5) 1.0278(3) 0.8743(4) 0.0821(19) Uani 1 1 d .
H68 H 0.4512 1.0714 0.8525 0.099 Uiso 1 1 calc R
C69 C 0.3835(5) 1.0159(3) 0.9469(4) 0.0743(17) Uani 1 1 d .
H69 H 0.4027 1.0516 0.9746 0.089 Uiso 1 1 calc R
C70 C 0.3270(5) 0.9513(2) 0.9788(3) 0.0578(13) Uani 1 1 d .
H70 H 0.3095 0.9429 1.0281 0.069 Uiso 1 1 calc R
C71 C 0.0835(4) 0.8337(2) 1.0496(2) 0.0431(10) Uani 1 1 d .
C72 C 0.0316(5) 0.9029(3) 1.0533(3) 0.0599(13) Uani 1 1 d .
H72 H 0.0727 0.9412 1.0220 0.072 Uiso 1 1 calc R
C73 C -0.0826(5) 0.9161(3) 1.1037(3) 0.0777(17) Uani 1 1 d .
H73 H -0.1180 0.9631 1.1054 0.093 Uiso 1 1 calc R
C74 C -0.1433(5) 0.8611(3) 1.1507(3) 0.0708(15) Uani 1 1 d .
H74 H -0.2195 0.8705 1.1844 0.085 Uiso 1 1 calc R
C75 C -0.0922(5) 0.7933(3) 1.1478(3) 0.0678(14) Uani 1 1 d .
H75 H -0.1327 0.7558 1.1804 0.081 Uiso 1 1 calc R
C76 C 0.0199(5) 0.7783(3) 1.0970(3) 0.0604(13) Uani 1 1 d .
H76 H 0.0525 0.7306 1.0948 0.072 Uiso 1 1 calc R
C77 C 0.3492(4) 0.7905(2) 1.0340(2) 0.0443(11) Uani 1 1 d .
C78 C 0.3198(5) 0.7795(3) 1.1074(3) 0.0594(13) Uani 1 1 d .
H78 H 0.2342 0.7790 1.1335 0.071 Uiso 1 1 calc R
C79 C 0.4163(7) 0.7694(3) 1.1426(3) 0.0802(19) Uani 1 1 d .
H79 H 0.3947 0.7622 1.1921 0.096 Uiso 1 1 calc R
C80 C 0.5423(7) 0.7696(3) 1.1059(4) 0.084(2) Uani 1 1 d .
H80 H 0.6065 0.7623 1.1301 0.101 Uiso 1 1 calc R
C81 C 0.5734(5) 0.7807(3) 1.0334(4) 0.0743(17) Uani 1 1 d .
H81 H 0.6595 0.7809 1.0081 0.089 Uiso 1 1 calc R
C82 C 0.4774(4) 0.7916(2) 0.9965(3) 0.0534(12) Uani 1 1 d .
H82 H 0.4998 0.7996 0.9470 0.064 Uiso 1 1 calc R
C83 C 0.6818(7) 0.0138(5) 0.7139(3) 0.265(7) Uiso 1 1 d GD
C84 C 0.7305(7) 0.0652(3) 0.7496(4) 0.141(3) Uiso 1 1 d GD
H84A H 0.7242 0.1151 0.7372 0.169 Uiso 1 1 calc R
C85 C 0.7887(7) 0.0419(5) 0.8037(4) 0.265(7) Uiso 1 1 d GD
H85A H 0.8213 0.0763 0.8276 0.318 Uiso 1 1 calc R
C86 C 0.7982(8) -0.0328(5) 0.8222(4) 0.206(5) Uiso 1 1 d GD
H86A H 0.8371 -0.0484 0.8584 0.248 Uiso 1 1 calc R
C87 C 0.7495(8) -0.0842(3) 0.7865(5) 0.279(7) Uiso 1 1 d GD
H87A H 0.7558 -0.1341 0.7989 0.334 Uiso 1 1 calc R
C88 C 0.6913(7) -0.0609(4) 0.7324(4) 0.169(4) Uiso 1 1 d GD
H88A H 0.6587 -0.0953 0.7085 0.203 Uiso 1 1 calc R
C89 C 0.6280(10) 0.0397(6) 0.6573(6) 0.192(4) Uiso 1 1 d D
H89A H 0.6952 0.0466 0.6140 0.288 Uiso 1 1 d R
H89B H 0.5850 0.0857 0.6683 0.288 Uiso 1 1 d R
H89C H 0.5673 0.0044 0.6512 0.288 Uiso 1 1 d R

loop_
_atom_site_aniso_label
_atom_site_aniso_U_11
_atom_site_aniso_U_22
_atom_site_aniso_U_33
_atom_site_aniso_U_23
_atom_site_aniso_U_13
_atom_site_aniso_U_12
Rh1 0.02832(18) 0.0443(2) 0.0381(2) -0.00557(15) -0.00564(14) -0.00230(13)
Rh2 0.03609(19) 0.0500(2) 0.0365(2) -0.00768(15) -0.01277(15) 0.00354(15)
P1 0.0360(6) 0.0352(5) 0.0339(6) -0.0026(4) -0.0100(5) 0.0011(4)
P2 0.0386(6) 0.0373(6) 0.0392(6) -0.0029(5) -0.0089(5) -0.0044(5)
P3 0.0424(6) 0.0385(6) 0.0341(6) -0.0048(5) -0.0074(5) 0.0005(5)
P4 0.0416(6) 0.0398(6) 0.0388(6) -0.0039(5) -0.0141(5) 0.0060(5)
B1 0.039(3) 0.067(4) 0.077(5) -0.025(3) 0.018(3) -0.021(3)
B2 0.066(4) 0.080(5) 0.119(7) -0.029(4) -0.062(4) 0.031(4)
C1 0.045(3) 0.066(3) 0.073(4) 0.010(3) 0.012(3) -0.004(2)
C2 0.041(3) 0.079(4) 0.053(3) -0.014(3) 0.000(2) 0.004(2)
C3 0.042(3) 0.073(4) 0.104(5) -0.013(4) 0.002(3) 0.010(3)
C4 0.039(3) 0.152(6) 0.057(4) 0.002(4) -0.007(3) 0.033(4)
C5 0.031(3) 0.159(7) 0.080(5) -0.054(4) -0.005(3) -0.016(4)
C6 0.048(3) 0.031(2) 0.036(2) -0.0005(17) -0.011(2) -0.0047(18)
C7 0.052(3) 0.042(2) 0.045(3) 0.000(2) -0.012(2) 0.004(2)
C8 0.059(3) 0.055(3) 0.050(3) 0.003(2) 0.002(3) -0.003(2)
C9 0.082(4) 0.065(3) 0.033(3) 0.005(2) -0.002(3) -0.007(3)
C10 0.074(4) 0.066(3) 0.048(3) 0.006(2) -0.027(3) -0.007(3)
C11 0.056(3) 0.058(3) 0.042(3) -0.001(2) -0.012(2) -0.009(2)
C12 0.037(2) 0.039(2) 0.040(2) -0.0080(19) -0.0106(19) 0.0005(18)
C13 0.041(2) 0.045(3) 0.057(3) -0.006(2) -0.017(2) -0.001(2)
C14 0.039(3) 0.073(3) 0.064(3) -0.014(3) -0.016(2) -0.008(2)
C15 0.047(3) 0.090(4) 0.061(4) -0.009(3) -0.028(3) 0.006(3)
C16 0.060(3) 0.075(3) 0.053(3) 0.011(3) -0.027(3) 0.004(3)
C17 0.047(3) 0.057(3) 0.043(3) 0.002(2) -0.015(2) -0.002(2)
C18 0.042(2) 0.040(2) 0.047(3) -0.006(2) -0.019(2) 0.0039(19)
C19 0.085(4) 0.054(3) 0.045(3) -0.010(2) -0.005(3) -0.012(3)
C20 0.080(4) 0.063(3) 0.064(4) -0.026(3) -0.008(3) 0.004(3)
C21 0.105(5) 0.069(4) 0.088(5) -0.037(4) -0.060(4) 0.038(3)
C22 0.212(8) 0.046(3) 0.078(5) -0.009(3) -0.073(5) 0.027(4)
C23 0.133(5) 0.041(3) 0.050(3) -0.003(2) -0.030(3) 0.006(3)
C24 0.041(2) 0.043(2) 0.044(3) -0.005(2) -0.011(2) -0.0016(19)
C25 0.066(3) 0.054(3) 0.059(3) 0.008(2) -0.025(3) -0.023(2)
C26 0.101(5) 0.068(4) 0.080(4) 0.010(3) -0.049(4) -0.040(3)
C27 0.076(4) 0.083(4) 0.070(4) 0.001(3) -0.039(3) -0.021(3)
C28 0.069(3) 0.064(3) 0.059(3) 0.001(3) -0.029(3) 0.003(3)
C29 0.061(3) 0.044(3) 0.064(3) -0.003(2) -0.024(3) -0.001(2)
C30 0.045(3) 0.037(2) 0.049(3) -0.001(2) -0.017(2) -0.0045(19)
C31 0.056(3) 0.046(3) 0.057(3) -0.004(2) -0.011(2) 0.003(2)
C32 0.068(4) 0.044(3) 0.088(4) -0.010(3) -0.022(3) 0.008(2)
C33 0.080(4) 0.047(3) 0.086(4) 0.010(3) -0.038(3) -0.003(3)
C34 0.085(4) 0.061(3) 0.057(3) 0.010(3) -0.027(3) -0.007(3)
C35 0.069(3) 0.045(3) 0.049(3) -0.006(2) -0.017(2) -0.002(2)
C36 0.042(2) 0.035(2) 0.047(3) -0.0119(19) -0.005(2) -0.0013(18)
C37 0.044(3) 0.054(3) 0.059(3) -0.009(2) -0.012(2) 0.005(2)
C38 0.044(3) 0.058(3) 0.095(5) -0.014(3) -0.021(3) 0.001(2)
C39 0.043(3) 0.064(3) 0.092(5) -0.010(3) 0.006(3) -0.004(2)
C40 0.064(4) 0.064(3) 0.059(3) -0.004(3) 0.010(3) -0.007(3)
C41 0.052(3) 0.056(3) 0.056(3) -0.010(2) -0.004(2) -0.004(2)
C42 0.040(3) 0.188(8) 0.092(5) -0.079(5) -0.034(3) 0.040(4)
C43 0.057(4) 0.175(8) 0.079(5) 0.021(5) -0.034(4) -0.049(5)
C44 0.079(4) 0.075(4) 0.096(5) -0.026(4) -0.052(4) -0.001(3)
C45 0.072(4) 0.130(6) 0.059(4) -0.035(4) -0.037(3) 0.018(4)
C46 0.089(5) 0.106(5) 0.075(4) 0.017(4) -0.053(4) -0.005(4)
C47 0.041(2) 0.041(2) 0.042(3) -0.009(2) -0.011(2) 0.0012(19)
C48 0.049(3) 0.054(3) 0.047(3) 0.001(2) -0.012(2) -0.001(2)
C49 0.062(3) 0.072(4) 0.062(4) 0.012(3) -0.006(3) -0.009(3)
C50 0.045(3) 0.089(4) 0.073(4) -0.013(3) -0.006(3) -0.005(3)
C51 0.047(3) 0.070(4) 0.087(4) -0.024(3) -0.015(3) 0.012(3)
C52 0.053(3) 0.040(2) 0.067(3) -0.009(2) -0.017(3) 0.002(2)
C53 0.071(3) 0.032(2) 0.038(3) -0.0050(19) -0.011(2) 0.008(2)
C54 0.088(4) 0.041(3) 0.052(3) -0.007(2) -0.028(3) 0.010(2)
C55 0.138(6) 0.056(3) 0.054(4) -0.007(3) -0.044(4) 0.022(4)
C56 0.163(7) 0.056(4) 0.037(3) -0.001(3) -0.010(4) 0.032(4)
C57 0.123(6) 0.058(3) 0.050(4) 0.000(3) 0.019(4) 0.018(3)
C58 0.078(4) 0.053(3) 0.044(3) -0.001(2) 0.005(3) 0.010(3)
C59 0.042(2) 0.040(2) 0.045(3) -0.008(2) -0.008(2) -0.0018(19)
C60 0.114(5) 0.054(3) 0.053(3) -0.010(3) 0.004(3) -0.018(3)
C61 0.164(7) 0.051(3) 0.081(5) -0.008(3) 0.009(5) -0.041(4)
C62 0.095(4) 0.056(3) 0.079(4) -0.027(3) -0.009(3) -0.017(3)
C63 0.069(3) 0.066(3) 0.053(3) -0.023(3) -0.008(3) -0.001(3)
C64 0.058(3) 0.047(3) 0.047(3) -0.008(2) -0.006(2) -0.004(2)
C65 0.038(2) 0.044(2) 0.051(3) 0.002(2) -0.012(2) 0.0057(19)
C66 0.051(3) 0.054(3) 0.059(3) 0.005(2) -0.010(2) 0.007(2)
C67 0.065(4) 0.069(4) 0.075(4) 0.020(3) -0.004(3) 0.004(3)
C68 0.060(4) 0.061(4) 0.117(6) 0.029(4) -0.017(4) -0.004(3)
C69 0.069(4) 0.048(3) 0.115(6) -0.003(3) -0.041(4) -0.001(3)
C70 0.060(3) 0.051(3) 0.068(4) 0.000(3) -0.029(3) -0.002(2)
C71 0.045(3) 0.043(2) 0.041(3) -0.004(2) -0.011(2) 0.0040(19)
C72 0.060(3) 0.058(3) 0.057(3) 0.001(3) -0.010(3) 0.013(2)
C73 0.069(4) 0.070(4) 0.087(5) -0.013(3) -0.007(3) 0.029(3)
C74 0.061(3) 0.078(4) 0.065(4) -0.016(3) 0.002(3) 0.013(3)
C75 0.067(4) 0.075(4) 0.055(3) -0.003(3) -0.003(3) -0.005(3)
C76 0.065(3) 0.053(3) 0.060(3) -0.010(3) -0.007(3) 0.007(2)
C77 0.056(3) 0.030(2) 0.054(3) -0.009(2) -0.026(2) 0.0079(19)
C78 0.082(4) 0.054(3) 0.049(3) -0.003(2) -0.031(3) 0.011(3)
C79 0.117(6) 0.070(4) 0.074(4) -0.011(3) -0.061(4) 0.016(4)
C80 0.105(5) 0.069(4) 0.105(6) -0.009(4) -0.077(5) 0.006(4)
C81 0.060(3) 0.056(3) 0.118(6) -0.016(3) -0.042(4) 0.006(3)
C82 0.050(3) 0.049(3) 0.066(3) -0.010(2) -0.024(3) 0.005(2)

loop_
_atom_type_symbol
_atom_type_description
_atom_type_scat_dispersion_real
_atom_type_scat_dispersion_imag
_atom_type_scat_source
C C 0.0033 0.0016 'International Tables Vol C Tables 4.2.6.8 and 6.1.1.4'
H H 0.0000 0.0000 'International Tables Vol C Tables 4.2.6.8 and 6.1.1.4'
B B 0.0013 0.0007 'International Tables Vol C Tables 4.2.6.8 and 6.1.1.4'
P P 0.1023 0.0942 'International Tables Vol C Tables 4.2.6.8 and 6.1.1.4'
Rh Rh -1.1178 0.9187 'International Tables Vol C Tables 4.2.6.8 and 6.1.1.4'

loop_
_geom_angle_atom_site_label_1
_geom_angle_atom_site_label_2
_geom_angle_atom_site_label_3
_geom_angle
P1 Rh1 P2 96.89(4)
P1 Rh1 B1 171.04(16)
P2 Rh1 B1 91.16(15)
P1 Rh1 C3 96.76(15)
P2 Rh1 C3 162.56(16)
B1 Rh1 C3 76.1(2)
P1 Rh1 C5 144.8(2)
P2 Rh1 C5 98.37(17)
B1 Rh1 C5 36.4(2)
C3 Rh1 C5 64.3(2)
P1 Rh1 C4 113.1(2)
P2 Rh1 C4 126.89(18)
B1 Rh1 C4 64.3(3)
C3 Rh1 C4 36.5(2)
C5 Rh1 C4 35.0(2)
P1 Rh1 C2 107.37(13)
P2 Rh1 C2 145.57(14)
B1 Rh1 C2 63.68(19)
C3 Rh1 C2 36.34(19)
C5 Rh1 C2 75.63(19)
C4 Rh1 C2 64.98(19)
P1 Rh1 C1 136.81(14)
P2 Rh1 C1 112.05(13)
B1 Rh1 C1 34.9(2)
C3 Rh1 C1 63.5(2)
C5 Rh1 C1 63.4(2)
C4 Rh1 C1 74.7(2)
C2 Rh1 C1 34.72(16)
P3 Rh2 P4 96.77(4)
P3 Rh2 C44 96.71(16)
P4 Rh2 C44 162.81(18)
P3 Rh2 C42 149.5(3)
P4 Rh2 C42 98.52(17)
C44 Rh2 C42 64.7(2)
P3 Rh2 C43 115.1(2)
P4 Rh2 C43 127.3(2)
C44 Rh2 C43 36.1(2)
C42 Rh2 C43 36.4(3)
P3 Rh2 C45 104.54(17)
P4 Rh2 C45 147.3(2)
C44 Rh2 C45 35.9(2)
C42 Rh2 C45 75.1(2)
C43 Rh2 C45 64.4(2)
P3 Rh2 B2 166.2(2)
P4 Rh2 B2 93.57(17)
C44 Rh2 B2 75.0(2)
C42 Rh2 B2 35.7(3)
C43 Rh2 B2 64.4(3)
C45 Rh2 B2 62.3(2)
P3 Rh2 C46 131.69(18)
P4 Rh2 C46 113.99(17)
C44 Rh2 C46 63.2(2)
C42 Rh2 C46 63.5(3)
C43 Rh2 C46 75.3(2)
C45 Rh2 C46 34.3(2)
B2 Rh2 C46 34.7(2)
C12 P1 C6 107.26(19)
C12 P1 C18 97.34(18)
C6 P1 C18 100.96(19)
C12 P1 Rh1 117.41(14)
C6 P1 Rh1 113.21(13)
C18 P1 Rh1 118.35(14)
C24 P2 C36 102.1(2)
C24 P2 C30 103.73(19)
C36 P2 C30 97.3(2)
C24 P2 Rh1 108.30(14)
C36 P2 Rh1 125.24(13)
C30 P2 Rh1 117.39(15)
C47 P3 C53 107.8(2)
C47 P3 C59 97.36(18)
C53 P3 C59 101.64(19)
C47 P3 Rh2 117.65(15)
C53 P3 Rh2 114.21(14)
C59 P3 Rh2 115.82(14)
C65 P4 C77 96.9(2)
C65 P4 C71 104.10(19)
C77 P4 C71 103.2(2)
C65 P4 Rh2 117.82(15)
C77 P4 Rh2 123.42(13)
C71 P4 Rh2 109.06(14)
C1 B1 C5 120.2(6)
C1 B1 Rh1 75.6(3)
C5 B1 Rh1 72.7(3)
C1 B1 H1A 119.8
C5 B1 H1A 119.8
Rh1 B1 H1A 119.8
C46 B2 C42 120.6(7)
C46 B2 Rh2 74.3(3)
C42 B2 Rh2 70.0(4)
C46 B2 H2A 119.6
C42 B2 H2A 119.1
Rh2 B2 H2A 120.0
B1 C1 C2 121.2(6)
B1 C1 Rh1 69.4(3)
C2 C1 Rh1 71.8(3)
B1 C1 H1 118.4
C2 C1 H1 118.4
Rh1 C1 H1 118.4
C1 C2 C3 118.4(5)
C1 C2 Rh1 73.4(3)
C3 C2 Rh1 69.7(3)
C1 C2 H2 120.5
C3 C2 H2 120.5
Rh1 C2 H2 120.5
C2 C3 C4 120.6(5)
C2 C3 Rh1 73.9(3)
C4 C3 Rh1 73.6(3)
C2 C3 H3 119.6
C4 C3 H3 119.6
Rh1 C3 H3 119.6
C5 C4 C3 118.4(6)
C5 C4 Rh1 71.4(3)
C3 C4 Rh1 69.9(3)
C5 C4 H4 120.3
C3 C4 H4 120.3
Rh1 C4 H4 120.3
C4 C5 B1 120.7(6)
C4 C5 Rh1 73.6(3)
B1 C5 Rh1 70.9(3)
C4 C5 H5 119.3
B1 C5 H5 119.3
Rh1 C5 H5 119.3
C7 C6 C11 117.9(4)
C7 C6 P1 126.4(3)
C11 C6 P1 115.6(3)
C6 C7 C8 121.6(4)
C6 C7 H7 119.2
C8 C7 H7 119.2
C7 C8 C9 119.8(5)
C7 C8 H8 120.1
C9 C8 H8 120.1
C10 C9 C8 119.6(5)
C10 C9 H9 120.2
C8 C9 H9 120.2
C9 C10 C11 120.2(5)
C9 C10 H10 119.9
C11 C10 H10 119.9
C6 C11 C10 120.9(5)
C6 C11 H11 119.6
C10 C11 H11 119.6
C17 C12 C13 117.7(4)
C17 C12 P1 119.1(3)
C13 C12 P1 123.0(3)
C14 C13 C12 119.6(4)
C14 C13 H13 120.2
C12 C13 H13 120.2
C15 C14 C13 121.7(4)
C15 C14 H14 119.2
C13 C14 H14 119.2
C14 C15 C16 119.0(5)
C14 C15 H15 120.5
C16 C15 H15 120.5
C15 C16 C17 121.0(5)
C15 C16 H16 119.5
C17 C16 H16 119.5
C16 C17 C12 120.9(4)
C16 C17 H17 119.6
C12 C17 H17 119.6
C23 C18 C19 117.9(4)
C23 C18 P1 123.4(4)
C19 C18 P1 118.5(3)
C20 C19 C18 122.0(5)
C20 C19 H19 119.0
C18 C19 H19 119.0
C21 C20 C19 120.3(5)
C21 C20 H20 119.8
C19 C20 H20 119.8
C20 C21 C22 118.8(5)
C20 C21 H21 120.6
C22 C21 H21 120.6
C23 C22 C21 121.1(6)
C23 C22 H22 119.5
C21 C22 H22 119.5
C18 C23 C22 119.8(5)
C18 C23 H23 120.1
C22 C23 H23 120.1
C29 C24 C25 117.8(4)
C29 C24 P2 118.0(3)
C25 C24 P2 124.1(4)
C24 C25 C26 120.0(5)
C24 C25 H25 120.0
C26 C25 H25 120.0
C27 C26 C25 121.3(5)
C27 C26 H26 119.4
C25 C26 H26 119.4
C26 C27 C28 119.5(5)
C26 C27 H27 120.3
C28 C27 H27 120.3
C27 C28 C29 119.9(5)
C27 C28 H28 120.1
C29 C28 H28 120.1
C24 C29 C28 121.6(4)
C24 C29 H29 119.2
C28 C29 H29 119.2
C35 C30 C31 118.8(4)
C35 C30 P2 120.4(3)
C31 C30 P2 120.7(4)
C30 C31 C32 120.0(5)
C30 C31 H31 120.0
C32 C31 H31 120.0
C33 C32 C31 120.7(5)
C33 C32 H32 119.7
C31 C32 H32 119.7
C32 C33 C34 119.8(5)
C32 C33 H33 120.1
C34 C33 H33 120.1
C33 C34 C35 120.1(5)
C33 C34 H34 120.0
C35 C34 H34 120.0
C30 C35 C34 120.6(5)
C30 C35 H35 119.7
C34 C35 H35 119.7
C41 C36 C37 117.3(4)
C41 C36 P2 124.5(4)
C37 C36 P2 118.2(4)
C38 C37 C36 121.2(5)
C38 C37 H37 119.4
C36 C37 H37 119.4
C39 C38 C37 120.1(5)
C39 C38 H38 119.9
C37 C38 H38 119.9
C40 C39 C38 119.9(5)
C40 C39 H39 120.1
C38 C39 H39 120.1
C39 C40 C41 120.4(5)
C39 C40 H40 119.8
C41 C40 H40 119.8
C36 C41 C40 121.0(5)
C36 C41 H41 119.5
C40 C41 H41 119.5
B2 C42 C43 120.3(6)
B2 C42 Rh2 74.3(3)
C43 C42 Rh2 72.2(3)
B2 C42 H42 119.7
C43 C42 H42 119.7
Rh2 C42 H42 119.7
C44 C43 C42 117.1(6)
C44 C43 Rh2 69.8(3)
C42 C43 Rh2 71.3(3)
C44 C43 H43 121.1
C42 C43 H43 121.1
Rh2 C43 H43 121.1
C45 C44 C43 121.9(6)
C45 C44 Rh2 75.1(3)
C43 C44 Rh2 74.1(3)
C45 C44 H44 118.9
C43 C44 H44 118.9
Rh2 C44 H44 118.9
C46 C45 C44 120.7(6)
C46 C45 Rh2 75.4(3)
C44 C45 Rh2 69.1(3)
C46 C45 H45 119.3
C44 C45 H45 119.3
Rh2 C45 H45 119.3
C45 C46 B2 119.2(7)
C45 C46 Rh2 70.3(3)
B2 C46 Rh2 71.0(4)
C45 C46 H46 119.8
B2 C46 H46 119.8
Rh2 C46 H46 119.8
C48 C47 C52 117.9(4)
C48 C47 P3 119.0(3)
C52 C47 P3 123.0(3)
C47 C48 C49 121.5(5)
C47 C48 H48 119.3
C49 C48 H48 119.3
C48 C49 C50 119.8(5)
C48 C49 H49 120.1
C50 C49 H49 120.1
C51 C50 C49 118.6(5)
C51 C50 H50 120.7
C49 C50 H50 120.7
C50 C51 C52 121.7(5)
C50 C51 H51 119.1
C52 C51 H51 119.1
C51 C52 C47 120.4(5)
C51 C52 H52 119.8
C47 C52 H52 119.8
C54 C53 C58 119.3(5)
C54 C53 P3 125.7(4)
C58 C53 P3 114.9(4)
C53 C54 C55 119.1(6)
C53 C54 H54 120.5
C55 C54 H54 120.5
C56 C55 C54 121.7(6)
C56 C55 H55 119.2
C54 C55 H55 119.2
C55 C56 C57 119.7(6)
C55 C56 H56 120.2
C57 C56 H56 120.2
C58 C57 C56 120.9(6)
C58 C57 H57 119.6
C56 C57 H57 119.6
C57 C58 C53 119.4(6)
C57 C58 H58 120.3
C53 C58 H58 120.3
C60 C59 C64 117.8(4)
C60 C59 P3 124.5(4)
C64 C59 P3 117.6(3)
C59 C60 C61 121.2(5)
C59 C60 H60 119.4
C61 C60 H60 119.4
C62 C61 C60 119.8(5)
C62 C61 H61 120.1
C60 C61 H61 120.1
C63 C62 C61 119.7(5)
C63 C62 H62 120.2
C61 C62 H62 120.2
C62 C63 C64 120.2(5)
C62 C63 H63 119.9
C64 C63 H63 119.9
C59 C64 C63 121.3(5)
C59 C64 H64 119.4
C63 C64 H64 119.4
C66 C65 C70 118.5(4)
C66 C65 P4 121.2(4)
C70 C65 P4 120.0(4)
C65 C66 C67 121.4(5)
C65 C66 H66 119.3
C67 C66 H66 119.3
C68 C67 C66 118.8(6)
C68 C67 H67 120.6
C66 C67 H67 120.6
C69 C68 C67 120.8(6)
C69 C68 H68 119.6
C67 C68 H68 119.6
C70 C69 C68 119.6(6)
C70 C69 H69 120.2
C68 C69 H69 120.2
C69 C70 C65 120.9(5)
C69 C70 H70 119.5
C65 C70 H70 119.5
C72 C71 C76 118.4(4)
C72 C71 P4 123.7(4)
C76 C71 P4 117.8(3)
C71 C72 C73 120.0(5)
C71 C72 H72 120.0
C73 C72 H72 120.0
C74 C73 C72 120.9(5)
C74 C73 H73 119.5
C72 C73 H73 119.5
C75 C74 C73 119.3(5)
C75 C74 H74 120.4
C73 C74 H74 120.4
C74 C75 C76 121.0(5)
C74 C75 H75 119.5
C76 C75 H75 119.5
C71 C76 C75 120.3(5)
C71 C76 H76 119.8
C75 C76 H76 119.8
C78 C77 C82 118.5(4)
C78 C77 P4 124.5(4)
C82 C77 P4 116.9(4)
C79 C78 C77 120.6(6)
C79 C78 H78 119.7
C77 C78 H78 119.7
C80 C79 C78 121.0(6)
C80 C79 H79 119.5
C78 C79 H79 119.5
C79 C80 C81 119.3(6)
C79 C80 H80 120.4
C81 C80 H80 120.4
C80 C81 C82 120.8(6)
C80 C81 H81 119.6
C82 C81 H81 119.6
C77 C82 C81 119.7(5)
C77 C82 H82 120.2
C81 C82 H82 120.2
C84 C83 C88 120.0
C84 C83 C89 118.2(8)
C88 C83 C89 121.8(8)
C83 C84 C85 120.0
C83 C84 H84A 120.0
C85 C84 H84A 120.0
C86 C85 C84 120.0
C86 C85 H85A 120.0
C84 C85 H85A 120.0
C85 C86 C87 120.0
C85 C86 H86A 120.0
C87 C86 H86A 120.0
C86 C87 C88 120.0
C86 C87 H87A 120.0
C88 C87 H87A 120.0
C87 C88 C83 120.0
C87 C88 H88A 120.0
C83 C88 H88A 120.0
C83 C89 H89A 109.6
C83 C89 H89B 109.3
H89A C89 H89B 109.5
C83 C89 H89C 109.5
H89A C89 H89C 109.5
H89B C89 H89C 109.5

loop_
_geom_bond_atom_site_label_1
_geom_bond_atom_site_label_2
_geom_bond_distance
Rh1 P1 2.2288(11)
Rh1 P2 2.2572(11)
Rh1 B1 2.287(5)
Rh1 C3 2.290(5)
Rh1 C5 2.311(5)
Rh1 C4 2.340(5)
Rh1 C2 2.345(5)
Rh1 C1 2.366(5)
Rh2 P3 2.2358(12)
Rh2 P4 2.2434(11)
Rh2 C44 2.245(5)
Rh2 C42 2.289(5)
Rh2 C43 2.301(5)
Rh2 C45 2.322(5)
Rh2 B2 2.344(6)
Rh2 C46 2.386(5)
P1 C12 1.818(4)
P1 C6 1.838(4)
P1 C18 1.855(4)
P2 C24 1.836(4)
P2 C36 1.845(4)
P2 C30 1.854(4)
P3 C47 1.831(4)
P3 C53 1.843(5)
P3 C59 1.850(4)
P4 C65 1.841(4)
P4 C77 1.842(4)
P4 C71 1.847(4)
B1 C1 1.399(8)
B1 C5 1.434(10)
B1 H1A 1.1500
B2 C46 1.412(9)
B2 C42 1.421(11)
B2 H2A 1.1500
C1 C2 1.406(7)
C1 H1 0.9800
C2 C3 1.446(8)
C2 H2 0.9800
C3 C4 1.451(8)
C3 H3 0.9800
C4 C5 1.400(9)
C4 H4 0.9800
C5 H5 0.9800
C6 C7 1.376(6)
C6 C11 1.382(6)
C7 C8 1.377(6)
C7 H7 0.9300
C8 C9 1.379(7)
C8 H8 0.9300
C9 C10 1.368(7)
C9 H9 0.9300
C10 C11 1.386(6)
C10 H10 0.9300
C11 H11 0.9300
C12 C17 1.398(6)
C12 C13 1.412(5)
C13 C14 1.383(6)
C13 H13 0.9300
C14 C15 1.371(7)
C14 H14 0.9300
C15 C16 1.371(7)
C15 H15 0.9300
C16 C17 1.377(6)
C16 H16 0.9300
C17 H17 0.9300
C18 C23 1.364(6)
C18 C19 1.380(6)
C19 C20 1.357(6)
C19 H19 0.9300
C20 C21 1.343(8)
C20 H20 0.9300
C21 C22 1.380(8)
C21 H21 0.9300
C22 C23 1.378(7)
C22 H22 0.9300
C23 H23 0.9300
C24 C29 1.382(6)
C24 C25 1.388(6)
C25 C26 1.395(6)
C25 H25 0.9300
C26 C27 1.359(7)
C26 H26 0.9300
C27 C28 1.370(7)
C27 H27 0.9300
C28 C29 1.390(6)
C28 H28 0.9300
C29 H29 0.9300
C30 C35 1.372(6)
C30 C31 1.383(6)
C31 C32 1.385(7)
C31 H31 0.9300
C32 C33 1.357(7)
C32 H32 0.9300
C33 C34 1.369(7)
C33 H33 0.9300
C34 C35 1.387(7)
C34 H34 0.9300
C35 H35 0.9300
C36 C41 1.380(6)
C36 C37 1.394(6)
C37 C38 1.377(7)
C37 H37 0.9300
C38 C39 1.377(8)
C38 H38 0.9300
C39 C40 1.347(7)
C39 H39 0.9300
C40 C41 1.398(6)
C40 H40 0.9300
C41 H41 0.9300
C42 C43 1.435(10)
C42 H42 0.9800
C43 C44 1.409(9)
C43 H43 0.9800
C44 C45 1.409(9)
C44 H44 0.9800
C45 C46 1.388(8)
C45 H45 0.9800
C46 H46 0.9800
C47 C48 1.372(6)
C47 C52 1.393(6)
C48 C49 1.382(6)
C48 H48 0.9300
C49 C50 1.389(7)
C49 H49 0.9300
C50 C51 1.361(7)
C50 H50 0.9300
C51 C52 1.368(7)
C51 H51 0.9300
C52 H52 0.9300
C53 C54 1.380(6)
C53 C58 1.407(7)
C54 C55 1.392(7)
C54 H54 0.9300
C55 C56 1.342(9)
C55 H55 0.9300
C56 C57 1.377(9)
C56 H56 0.9300
C57 C58 1.370(7)
C57 H57 0.9300
C58 H58 0.9300
C59 C60 1.359(6)
C59 C64 1.379(6)
C60 C61 1.402(7)
C60 H60 0.9300
C61 C62 1.364(8)
C61 H61 0.9300
C62 C63 1.356(7)
C62 H62 0.9300
C63 C64 1.383(6)
C63 H63 0.9300
C64 H64 0.9300
C65 C66 1.359(6)
C65 C70 1.396(6)
C66 C67 1.385(7)
C66 H66 0.9300
C67 C68 1.382(8)
C67 H67 0.9300
C68 C69 1.367(8)
C68 H68 0.9300
C69 C70 1.367(7)
C69 H69 0.9300
C70 H70 0.9300
C71 C72 1.367(6)
C71 C76 1.381(6)
C72 C73 1.390(7)
C72 H72 0.9300
C73 C74 1.360(8)
C73 H73 0.9300
C74 C75 1.341(7)
C74 H74 0.9300
C75 C76 1.385(7)
C75 H75 0.9300
C76 H76 0.9300
C77 C78 1.380(6)
C77 C82 1.384(6)
C78 C79 1.380(7)
C78 H78 0.9300
C79 C80 1.359(9)
C79 H79 0.9300
C80 C81 1.361(9)
C80 H80 0.9300
C81 C82 1.401(7)
C81 H81 0.9300
C82 H82 0.9300
C83 C84 1.3900
C83 C88 1.3900
C83 C89 1.414(10)
C84 C85 1.3900
C84 H84A 0.9300
C85 C86 1.3900
C85 H85A 0.9300
C86 C87 1.3900
C86 H86A 0.9300
C87 C88 1.3900
C87 H87A 0.9300
C88 H88A 0.9300
C89 H89A 0.9601
C89 H89B 0.9600
C89 H89C 0.9601

loop_
_geom_torsion_atom_site_label_1
_geom_torsion_atom_site_label_2
_geom_torsion_atom_site_label_3
_geom_torsion_atom_site_label_4
_geom_torsion
P2 Rh1 P1 C12 69.51(15)
B1 Rh1 P1 C12 -84.3(13)
C3 Rh1 P1 C12 -121.4(2)
C5 Rh1 P1 C12 -175.3(3)
C4 Rh1 P1 C12 -155.4(2)
C2 Rh1 P1 C12 -85.8(2)
C1 Rh1 P1 C12 -63.4(2)
P2 Rh1 P1 C6 -56.37(15)
B1 Rh1 P1 C6 149.8(13)
C3 Rh1 P1 C6 112.7(2)
C5 Rh1 P1 C6 58.8(3)
C4 Rh1 P1 C6 78.8(2)
C2 Rh1 P1 C6 148.4(2)
C1 Rh1 P1 C6 170.7(2)
P2 Rh1 P1 C18 -174.17(16)
B1 Rh1 P1 C18 32.0(14)
C3 Rh1 P1 C18 -5.1(2)
C5 Rh1 P1 C18 -59.0(3)
C4 Rh1 P1 C18 -39.0(2)
C2 Rh1 P1 C18 30.6(2)
C1 Rh1 P1 C18 52.9(3)
P1 Rh1 P2 C24 123.90(15)
B1 Rh1 P2 C24 -60.0(3)
C3 Rh1 P2 C24 -17.3(6)
C5 Rh1 P2 C24 -24.3(3)
C4 Rh1 P2 C24 -1.8(3)
C2 Rh1 P2 C24 -101.0(3)
C1 Rh1 P2 C24 -88.8(2)
P1 Rh1 P2 C36 3.58(19)
B1 Rh1 P2 C36 179.6(3)
C3 Rh1 P2 C36 -137.6(6)
C5 Rh1 P2 C36 -144.6(3)
C4 Rh1 P2 C36 -122.1(3)
C2 Rh1 P2 C36 138.7(3)
C1 Rh1 P2 C36 150.9(2)
P1 Rh1 P2 C30 -119.17(15)
B1 Rh1 P2 C30 56.9(3)
C3 Rh1 P2 C30 99.6(6)
C5 Rh1 P2 C30 92.7(3)
C4 Rh1 P2 C30 115.1(3)
C2 Rh1 P2 C30 15.9(3)
C1 Rh1 P2 C30 28.1(2)
P4 Rh2 P3 C47 -74.19(15)
C44 Rh2 P3 C47 116.5(2)
C42 Rh2 P3 C47 166.1(3)
C43 Rh2 P3 C47 149.0(3)
C45 Rh2 P3 C47 80.8(2)
B2 Rh2 P3 C47 64.3(9)
C46 Rh2 P3 C47 56.6(3)
P4 Rh2 P3 C53 53.73(17)
C44 Rh2 P3 C53 -115.6(3)
C42 Rh2 P3 C53 -66.0(3)
C43 Rh2 P3 C53 -83.1(3)
C45 Rh2 P3 C53 -151.3(3)
B2 Rh2 P3 C53 -167.8(9)
C46 Rh2 P3 C53 -175.4(3)
P4 Rh2 P3 C59 171.34(16)
C44 Rh2 P3 C59 2.0(3)
C42 Rh2 P3 C59 51.6(3)
C43 Rh2 P3 C59 34.6(3)
C45 Rh2 P3 C59 -33.7(3)
B2 Rh2 P3 C59 -50.2(9)
C46 Rh2 P3 C59 -57.8(3)
P3 Rh2 P4 C65 118.44(15)
C44 Rh2 P4 C65 -100.1(7)
C42 Rh2 P4 C65 -88.0(3)
C43 Rh2 P4 C65 -112.8(3)
C45 Rh2 P4 C65 -12.3(3)
B2 Rh2 P4 C65 -52.5(3)
C46 Rh2 P4 C65 -23.4(2)
P3 Rh2 P4 C77 -2.2(2)
C44 Rh2 P4 C77 139.3(7)
C42 Rh2 P4 C77 151.3(3)
C43 Rh2 P4 C77 126.6(3)
C45 Rh2 P4 C77 -133.0(3)
B2 Rh2 P4 C77 -173.1(3)
C46 Rh2 P4 C77 -144.0(3)
P3 Rh2 P4 C71 -123.29(15)
C44 Rh2 P4 C71 18.2(7)
C42 Rh2 P4 C71 30.2(3)
C43 Rh2 P4 C71 5.5(3)
C45 Rh2 P4 C71 105.9(3)
B2 Rh2 P4 C71 65.8(3)
C46 Rh2 P4 C71 94.9(2)
P1 Rh1 B1 C1 25.2(16)
P2 Rh1 B1 C1 -128.8(3)
C3 Rh1 B1 C1 63.3(4)
C5 Rh1 B1 C1 128.6(5)
C4 Rh1 B1 C1 100.2(4)
C2 Rh1 B1 C1 26.8(3)
P1 Rh1 B1 C5 -103.4(14)
P2 Rh1 B1 C5 102.6(3)
C3 Rh1 B1 C5 -65.3(4)
C4 Rh1 B1 C5 -28.4(3)
C2 Rh1 B1 C5 -101.8(4)
C1 Rh1 B1 C5 -128.6(5)
P3 Rh2 B2 C46 -10.1(12)
P4 Rh2 B2 C46 128.7(4)
C44 Rh2 B2 C46 -64.4(4)
C42 Rh2 B2 C46 -131.7(6)
C43 Rh2 B2 C46 -101.3(5)
C45 Rh2 B2 C46 -28.1(4)
P3 Rh2 B2 C42 121.6(9)
P4 Rh2 B2 C42 -99.6(4)
C44 Rh2 B2 C42 67.3(4)
C43 Rh2 B2 C42 30.4(4)
C45 Rh2 B2 C42 103.5(4)
C46 Rh2 B2 C42 131.7(6)
C5 B1 C1 C2 7.8(8)
Rh1 B1 C1 C2 -51.9(4)
C5 B1 C1 Rh1 59.7(4)
P1 Rh1 C1 B1 -174.4(3)
P2 Rh1 C1 B1 57.2(4)
C3 Rh1 C1 B1 -104.3(4)
C5 Rh1 C1 B1 -31.2(4)
C4 Rh1 C1 B1 -66.9(4)
C2 Rh1 C1 B1 -134.9(5)
P1 Rh1 C1 C2 -39.5(4)
P2 Rh1 C1 C2 -167.9(3)
B1 Rh1 C1 C2 134.9(5)
C3 Rh1 C1 C2 30.6(3)
C5 Rh1 C1 C2 103.7(4)
C4 Rh1 C1 C2 68.0(3)
B1 C1 C2 C3 -4.3(7)
Rh1 C1 C2 C3 -55.1(4)
B1 C1 C2 Rh1 50.9(4)
P1 Rh1 C2 C1 152.8(3)
P2 Rh1 C2 C1 20.1(4)
B1 Rh1 C2 C1 -26.9(4)
C3 Rh1 C2 C1 -129.7(5)
C5 Rh1 C2 C1 -63.7(4)
C4 Rh1 C2 C1 -99.3(4)
P1 Rh1 C2 C3 -77.5(3)
P2 Rh1 C2 C3 149.8(3)
B1 Rh1 C2 C3 102.8(4)
C5 Rh1 C2 C3 66.0(4)
C4 Rh1 C2 C3 30.4(3)
C1 Rh1 C2 C3 129.7(5)
C1 C2 C3 C4 -2.3(7)
Rh1 C2 C3 C4 -59.3(4)
C1 C2 C3 Rh1 57.0(4)
P1 Rh1 C3 C2 110.3(3)
P2 Rh1 C3 C2 -108.5(6)
B1 Rh1 C3 C2 -64.2(3)
C5 Rh1 C3 C2 -100.9(4)
C4 Rh1 C3 C2 -129.6(5)
C1 Rh1 C3 C2 -29.3(3)
P1 Rh1 C3 C4 -120.2(4)
P2 Rh1 C3 C4 21.1(8)
B1 Rh1 C3 C4 65.4(4)
C5 Rh1 C3 C4 28.7(4)
C2 Rh1 C3 C4 129.6(5)
C1 Rh1 C3 C4 100.2(4)
C2 C3 C4 C5 5.2(7)
Rh1 C3 C4 C5 -54.2(4)
C2 C3 C4 Rh1 59.4(4)
P1 Rh1 C4 C5 -160.0(3)
P2 Rh1 C4 C5 -41.1(4)
B1 Rh1 C4 C5 29.4(4)
C3 Rh1 C4 C5 131.1(6)
C2 Rh1 C4 C5 100.9(4)
C1 Rh1 C4 C5 65.2(4)
P1 Rh1 C4 C3 68.9(4)
P2 Rh1 C4 C3 -172.3(3)
B1 Rh1 C4 C3 -101.7(4)
C5 Rh1 C4 C3 -131.1(6)
C2 Rh1 C4 C3 -30.3(3)
C1 Rh1 C4 C3 -65.9(4)
C3 C4 C5 B1 -1.7(8)
Rh1 C4 C5 B1 -55.2(5)
C3 C4 C5 Rh1 53.5(4)
C1 B1 C5 C4 -4.7(8)
Rh1 B1 C5 C4 56.5(5)
C1 B1 C5 Rh1 -61.2(5)
P1 Rh1 C5 C4 33.1(5)
P2 Rh1 C5 C4 147.9(3)
B1 Rh1 C5 C4 -131.6(5)
C3 Rh1 C5 C4 -29.8(4)
C2 Rh1 C5 C4 -66.7(4)
C1 Rh1 C5 C4 -101.6(4)
P1 Rh1 C5 B1 164.8(3)
P2 Rh1 C5 B1 -80.5(3)
C3 Rh1 C5 B1 101.8(4)
C4 Rh1 C5 B1 131.6(5)
C2 Rh1 C5 B1 64.9(4)
C1 Rh1 C5 B1 30.1(3)
C12 P1 C6 C7 -5.4(4)
C18 P1 C6 C7 -106.7(4)
Rh1 P1 C6 C7 125.7(3)
C12 P1 C6 C11 177.5(3)
C18 P1 C6 C11 76.2(3)
Rh1 P1 C6 C11 -51.4(3)
C11 C6 C7 C8 -0.3(6)
P1 C6 C7 C8 -177.4(3)
C6 C7 C8 C9 0.5(7)
C7 C8 C9 C10 -1.1(8)
C8 C9 C10 C11 1.4(8)
C7 C6 C11 C10 0.7(7)
P1 C6 C11 C10 178.1(3)
C9 C10 C11 C6 -1.2(7)
C6 P1 C12 C17 136.4(3)
C18 P1 C12 C17 -119.7(4)
Rh1 P1 C12 C17 7.6(4)
C6 P1 C12 C13 -49.1(4)
C18 P1 C12 C13 54.8(4)
Rh1 P1 C12 C13 -177.8(3)
C17 C12 C13 C14 -3.6(6)
P1 C12 C13 C14 -178.2(3)
C12 C13 C14 C15 1.4(7)
C13 C14 C15 C16 1.5(8)
C14 C15 C16 C17 -2.1(8)
C15 C16 C17 C12 -0.2(7)
C13 C12 C17 C16 3.0(6)
P1 C12 C17 C16 177.9(4)
C12 P1 C18 C23 -105.6(4)
C6 P1 C18 C23 3.7(5)
Rh1 P1 C18 C23 127.8(4)
C12 P1 C18 C19 69.5(4)
C6 P1 C18 C19 178.7(4)
Rh1 P1 C18 C19 -57.2(4)
C23 C18 C19 C20 -1.8(8)
P1 C18 C19 C20 -177.1(4)
C18 C19 C20 C21 0.2(9)
C19 C20 C21 C22 2.3(9)
C20 C21 C22 C23 -3.2(10)
C19 C18 C23 C22 0.9(8)
P1 C18 C23 C22 175.9(5)
C21 C22 C23 C18 1.6(10)
C36 P2 C24 C29 74.4(4)
C30 P2 C24 C29 175.1(4)
Rh1 P2 C24 C29 -59.4(4)
C36 P2 C24 C25 -110.0(4)
C30 P2 C24 C25 -9.3(4)
Rh1 P2 C24 C25 116.2(4)
C29 C24 C25 C26 -0.1(7)
P2 C24 C25 C26 -175.7(4)
C24 C25 C26 C27 -1.7(9)
C25 C26 C27 C28 1.7(10)
C26 C27 C28 C29 0.0(9)
C25 C24 C29 C28 1.8(7)
P2 C24 C29 C28 177.7(4)
C27 C28 C29 C24 -1.8(8)
C24 P2 C30 C35 123.3(4)
C36 P2 C30 C35 -132.2(4)
Rh1 P2 C30 C35 3.9(4)
C24 P2 C30 C31 -59.6(4)
C36 P2 C30 C31 44.9(4)
Rh1 P2 C30 C31 -179.0(3)
C35 C30 C31 C32 -1.5(7)
P2 C30 C31 C32 -178.7(4)
C30 C31 C32 C33 1.4(8)
C31 C32 C33 C34 -1.0(8)
C32 C33 C34 C35 0.7(8)
C31 C30 C35 C34 1.2(7)
P2 C30 C35 C34 178.4(4)
C33 C34 C35 C30 -0.8(8)
C24 P2 C36 C41 -18.1(4)
C30 P2 C36 C41 -123.9(4)
Rh1 P2 C36 C41 104.9(4)
C24 P2 C36 C37 159.9(3)
C30 P2 C36 C37 54.1(4)
Rh1 P2 C36 C37 -77.1(4)
C41 C36 C37 C38 -0.9(6)
P2 C36 C37 C38 -179.1(3)
C36 C37 C38 C39 1.6(7)
C37 C38 C39 C40 -0.9(8)
C38 C39 C40 C41 -0.4(8)
C37 C36 C41 C40 -0.3(6)
P2 C36 C41 C40 177.7(3)
C39 C40 C41 C36 1.0(7)
C46 B2 C42 C43 -1.2(9)
Rh2 B2 C42 C43 -57.8(5)
C46 B2 C42 Rh2 56.7(5)
P3 Rh2 C42 B2 -156.5(4)
P4 Rh2 C42 B2 84.2(4)
C44 Rh2 C42 B2 -99.7(4)
C43 Rh2 C42 B2 -129.9(6)
C45 Rh2 C42 B2 -63.0(4)
C46 Rh2 C42 B2 -28.4(4)
P3 Rh2 C42 C43 -26.6(6)
P4 Rh2 C42 C43 -145.9(4)
C44 Rh2 C42 C43 30.2(4)
C45 Rh2 C42 C43 66.9(4)
B2 Rh2 C42 C43 129.9(6)
C46 Rh2 C42 C43 101.5(4)
B2 C42 C43 C44 4.5(8)
Rh2 C42 C43 C44 -54.4(5)
B2 C42 C43 Rh2 58.8(5)
P3 Rh2 C43 C44 -65.0(4)
P4 Rh2 C43 C44 173.7(3)
C42 Rh2 C43 C44 129.5(6)
C45 Rh2 C43 C44 29.8(4)
B2 Rh2 C43 C44 99.8(5)
C46 Rh2 C43 C44 64.5(4)
P3 Rh2 C43 C42 165.5(4)
P4 Rh2 C43 C42 44.2(5)
C44 Rh2 C43 C42 -129.5(6)
C45 Rh2 C43 C42 -99.8(5)
B2 Rh2 C43 C42 -29.8(4)
C46 Rh2 C43 C42 -65.0(4)
C42 C43 C44 C45 -5.3(8)
Rh2 C43 C44 C45 -60.4(5)
C42 C43 C44 Rh2 55.2(5)
P3 Rh2 C44 C45 -105.6(4)
P4 Rh2 C44 C45 112.9(7)
C42 Rh2 C44 C45 99.7(4)
C43 Rh2 C44 C45 130.2(6)
B2 Rh2 C44 C45 63.2(4)
C46 Rh2 C44 C45 28.1(3)
P3 Rh2 C44 C43 124.2(4)
P4 Rh2 C44 C43 -17.2(9)
C42 Rh2 C44 C43 -30.4(4)
C45 Rh2 C44 C43 -130.2(6)
B2 Rh2 C44 C43 -67.0(5)
C46 Rh2 C44 C43 -102.1(5)
C43 C44 C45 C46 2.8(8)
Rh2 C44 C45 C46 -57.2(5)
C43 C44 C45 Rh2 60.0(5)
P3 Rh2 C45 C46 -147.1(4)
P4 Rh2 C45 C46 -18.1(6)
C44 Rh2 C45 C46 131.7(6)
C42 Rh2 C45 C46 64.4(4)
C43 Rh2 C45 C46 101.7(4)
B2 Rh2 C45 C46 28.5(4)
P3 Rh2 C45 C44 81.2(4)
P4 Rh2 C45 C44 -149.8(3)
C42 Rh2 C45 C44 -67.2(4)
C43 Rh2 C45 C44 -29.9(4)
B2 Rh2 C45 C44 -103.1(4)
C46 Rh2 C45 C44 -131.7(6)
C44 C45 C46 B2 0.8(8)
Rh2 C45 C46 B2 -53.5(5)
C44 C45 C46 Rh2 54.2(5)
C42 B2 C46 C45 -1.5(9)
Rh2 B2 C46 C45 53.2(5)
C42 B2 C46 Rh2 -54.7(5)
P3 Rh2 C46 C45 44.7(5)
P4 Rh2 C46 C45 169.4(3)
C44 Rh2 C46 C45 -29.4(4)
C42 Rh2 C46 C45 -102.9(4)
C43 Rh2 C46 C45 -65.9(4)
B2 Rh2 C46 C45 -132.1(6)
P3 Rh2 C46 B2 176.8(4)
P4 Rh2 C46 B2 -58.5(5)
C44 Rh2 C46 B2 102.7(5)
C42 Rh2 C46 B2 29.2(4)
C43 Rh2 C46 B2 66.2(5)
C45 Rh2 C46 B2 132.1(6)
C53 P3 C47 C48 -136.8(3)
C59 P3 C47 C48 118.4(4)
Rh2 P3 C47 C48 -5.9(4)
C53 P3 C47 C52 47.9(4)
C59 P3 C47 C52 -56.9(4)
Rh2 P3 C47 C52 178.8(3)
C52 C47 C48 C49 -2.4(7)
P3 C47 C48 C49 -177.9(4)
C47 C48 C49 C50 0.3(8)
C48 C49 C50 C51 1.6(8)
C49 C50 C51 C52 -1.4(8)
C50 C51 C52 C47 -0.6(8)
C48 C47 C52 C51 2.5(7)
P3 C47 C52 C51 177.8(4)
C47 P3 C53 C54 1.8(4)
C59 P3 C53 C54 103.5(4)
Rh2 P3 C53 C54 -131.0(3)
C47 P3 C53 C58 -179.5(3)
C59 P3 C53 C58 -77.8(3)
Rh2 P3 C53 C58 47.7(4)
C58 C53 C54 C55 -0.5(7)
P3 C53 C54 C55 178.2(3)
C53 C54 C55 C56 0.8(8)
C54 C55 C56 C57 -0.3(9)
C55 C56 C57 C58 -0.6(9)
C56 C57 C58 C53 0.9(8)
C54 C53 C58 C57 -0.3(7)
P3 C53 C58 C57 -179.1(4)
C47 P3 C59 C60 126.4(5)
C53 P3 C59 C60 16.5(5)
Rh2 P3 C59 C60 -107.9(5)
C47 P3 C59 C64 -53.4(4)
C53 P3 C59 C64 -163.4(4)
Rh2 P3 C59 C64 72.2(4)
C64 C59 C60 C61 -1.4(9)
P3 C59 C60 C61 178.7(5)
C59 C60 C61 C62 2.2(11)
C60 C61 C62 C63 -1.4(11)
C61 C62 C63 C64 -0.2(9)
C60 C59 C64 C63 -0.1(7)
P3 C59 C64 C63 179.7(4)
C62 C63 C64 C59 1.0(8)
C77 P4 C65 C66 127.4(4)
C71 P4 C65 C66 -127.2(4)
Rh2 P4 C65 C66 -6.3(4)
C77 P4 C65 C70 -47.6(4)
C71 P4 C65 C70 57.9(4)
Rh2 P4 C65 C70 178.8(3)
C70 C65 C66 C67 0.7(7)
P4 C65 C66 C67 -174.3(4)
C65 C66 C67 C68 -1.3(8)
C66 C67 C68 C69 0.5(8)
C67 C68 C69 C70 0.8(9)
C68 C69 C70 C65 -1.4(8)
C66 C65 C70 C69 0.6(7)
P4 C65 C70 C69 175.7(4)
C65 P4 C71 C72 10.5(4)
C77 P4 C71 C72 111.2(4)
Rh2 P4 C71 C72 -116.0(4)
C65 P4 C71 C76 -172.9(4)
C77 P4 C71 C76 -72.3(4)
Rh2 P4 C71 C76 60.5(4)
C76 C71 C72 C73 -0.1(7)
P4 C71 C72 C73 176.4(4)
C71 C72 C73 C74 0.9(9)
C72 C73 C74 C75 -0.3(9)
C73 C74 C75 C76 -1.1(9)
C72 C71 C76 C75 -1.4(7)
P4 C71 C76 C75 -178.1(4)
C74 C75 C76 C71 2.0(8)
C65 P4 C77 C78 121.5(4)
C71 P4 C77 C78 15.2(4)
Rh2 P4 C77 C78 -108.6(4)
C65 P4 C77 C82 -55.1(4)
C71 P4 C77 C82 -161.4(3)
Rh2 P4 C77 C82 74.8(4)
C82 C77 C78 C79 -0.5(7)
P4 C77 C78 C79 -177.1(4)
C77 C78 C79 C80 -0.3(8)
C78 C79 C80 C81 0.5(9)
C79 C80 C81 C82 -0.1(9)
C78 C77 C82 C81 0.9(7)
P4 C77 C82 C81 177.8(3)
C80 C81 C82 C77 -0.7(8)
C88 C83 C84 C85 0.0
C89 C83 C84 C85 -177.5(9)
C83 C84 C85 C86 0.0
C84 C85 C86 C87 0.0
C85 C86 C87 C88 0.0
C86 C87 C88 C83 0.0
C84 C83 C88 C87 0.0
C89 C83 C88 C87 177.4(9)
